data_2211938
loop_
_publ_author_name
'Mohd Mustaqim Rosli'
'Mari Sithambaram Karthikeyan'
'Hoong-Kun Fun'
'Ibrahim Abdul Razak '
'P. S. Patil'

_publ_section_title
;
 <i>N</i>-(3-Chloro-4-fluorophenyl)thiourea
;
_journal_coeditor_code SJ2176
_journal_issue 1
_journal_name_full 'Acta Crystallographica Section E'
_journal_page_first o67
_journal_page_last o68
_journal_paper_doi 10.1107/S1600536806050422
_journal_volume 63
_journal_year 2007
_chemical_formula_iupac 'C7 H6 Cl F N2 S'
_chemical_formula_moiety 'C7 H6 Cl F N2 S'
_chemical_formula_sum 'C7 H6 Cl F N2 S'
_chemical_formula_weight 204.65
_chemical_name_systematic
;
N-(3-Chloro-4-fluorophenyl)thiourea
;
_space_group_IT_number 2
_symmetry_cell_setting triclinic
_symmetry_space_group_name_Hall '-P 1'
_symmetry_space_group_name_H-M 'P -1'
_atom_sites_solution_hydrogens geom
_atom_sites_solution_primary direct
_atom_sites_solution_secondary difmap
_audit_creation_method SHELXL-97
_cell_angle_alpha 105.2280(10)
_cell_angle_beta 94.4550(10)
_cell_angle_gamma 95.3210(10)
_cell_formula_units_Z 2
_cell_length_a 5.46420(10)
_cell_length_b 8.39190(10)
_cell_length_c 9.6469(2)
_cell_measurement_reflns_used 8909
_cell_measurement_temperature 100.00(10)
_cell_measurement_theta_max 32.50
_cell_measurement_theta_min 2.20
_cell_volume 422.584(13)
_computing_cell_refinement APEX2
_computing_data_collection 'APEX2 (Bruker, 2005)'
_computing_data_reduction 'SAINT (Bruker, 2005)'
_computing_molecular_graphics SHELXTL
_computing_publication_material
;
SHELXTL, PARST (Nardelli, 1995) and Platon (Spek, 2003)
;
_computing_structure_refinement SHELXTL
_computing_structure_solution 'SHELXTL (Sheldrick, 1998)'
_diffrn_ambient_temperature 297(2)
_diffrn_detector_area_resol_mean 8.33
_diffrn_measured_fraction_theta_full 0.991
_diffrn_measured_fraction_theta_max 0.991
_diffrn_measurement_device_type
;
Bruker SMART APEX2 CCD area-detector
;
_diffrn_measurement_method \w
_diffrn_radiation_monochromator graphite
_diffrn_radiation_source 'fine-focus sealed tube'
_diffrn_radiation_type MoK\a
_diffrn_radiation_wavelength 0.71073
_diffrn_reflns_av_R_equivalents 0.0179
_diffrn_reflns_av_sigmaI/netI 0.0194
_diffrn_reflns_limit_h_max 8
_diffrn_reflns_limit_h_min -8
_diffrn_reflns_limit_k_max 12
_diffrn_reflns_limit_k_min -12
_diffrn_reflns_limit_l_max 14
_diffrn_reflns_limit_l_min -14
_diffrn_reflns_number 9586
_diffrn_reflns_theta_full 32.50
_diffrn_reflns_theta_max 32.50
_diffrn_reflns_theta_min 2.20
_diffrn_standards_number 0
_exptl_absorpt_coefficient_mu 0.655
_exptl_absorpt_correction_T_max 0.8911
_exptl_absorpt_correction_T_min 0.6660
_exptl_absorpt_correction_type multi-scan
_exptl_absorpt_process_details '(SADABS; Bruker, 2005)'
_exptl_crystal_colour colourless
_exptl_crystal_density_diffrn 1.608
_exptl_crystal_density_method 'not measured'
_exptl_crystal_description Block
_exptl_crystal_F_000 208
_exptl_crystal_size_max 0.68
_exptl_crystal_size_mid 0.57
_exptl_crystal_size_min 0.18
_refine_diff_density_max 0.444
_refine_diff_density_min -0.529
_refine_ls_extinction_method none
_refine_ls_goodness_of_fit_ref 1.092
_refine_ls_hydrogen_treatment mixed
_refine_ls_matrix_type full
_refine_ls_number_parameters 121
_refine_ls_number_reflns 3041
_refine_ls_number_restraints 0
_refine_ls_restrained_S_all 1.092
_refine_ls_R_factor_all 0.0277
_refine_ls_R_factor_gt 0.0264
_refine_ls_shift/su_max 0.000
_refine_ls_shift/su_mean 0.000
_refine_ls_structure_factor_coef Fsqd
_refine_ls_weighting_details 'calc w=1/[\s^2^(Fo^2^)+(0.0392P)^2^+0.1257P] where P=(Fo^2^+2Fc^2^)/3'
_refine_ls_weighting_scheme calc
_refine_ls_wR_factor_gt 0.0719
_refine_ls_wR_factor_ref 0.0736
_reflns_number_gt 2894
_reflns_number_total 3041
_reflns_threshold_expression I>2\s(I)
_cod_data_source_file sj2176.cif
_cod_data_source_block I
_cod_depositor_comments
;
The following automatic conversions were performed:
'_symmetry_cell_setting' value 'Triclinic' changed to 'triclinic'
according to '/home/saulius/struct/CIF-dictionaries/cif_core.dic'
dictionary named 'cif_core.dic' version 2.4.1 from 2010-06-29.

Automatic conversion script
Id: cif_fix_enum 1527 2010-12-29 10:47:43Z saulius 

The following automatic conversions were performed:

'_symmetry_cell_setting' value 'Triclinic' changed to 'triclinic'
according to /home/saulius/struct/CIF-dictionaries/cif_core.dic
dictionary named 'cif_core.dic' version 2.4.1 from 2010-06-29.

Automatic conversion script
Id: cif_fix_values 1715 2011-07-08 13:25:40Z adriana 
;
_cod_database_code 2211938
_cod_database_fobs_code 2211938

loop_
_symmetry_equiv_pos_as_xyz
'x, y, z'
'-x, -y, -z'

loop_
_atom_site_type_symbol
_atom_site_label
_atom_site_fract_x
_atom_site_fract_y
_atom_site_fract_z
_atom_site_U_iso_or_equiv
_atom_site_adp_type
_atom_site_calc_flag
_atom_site_refinement_flags
_atom_site_occupancy
Cl Cl1 0.81061(4) 0.07660(3) -0.17616(2) 0.02231(7) Uani d . 1
S S1 0.39886(4) 0.25259(2) 0.52149(2) 0.01627(6) Uani d . 1
F F1 1.27078(12) 0.30489(9) -0.10307(7) 0.02553(14) Uani d . 1
N N1 0.70098(14) 0.35606(9) 0.35279(8) 0.01520(13) Uani d . 1
N N2 0.72740(15) 0.08994(10) 0.37057(9) 0.01749(14) Uani d . 1
C C1 0.76935(15) 0.22685(10) 0.10420(9) 0.01475(14) Uani d . 1
H H1A 0.6206 0.1588 0.0925 0.018 Uiso calc R 1
C C2 0.91234(16) 0.21472(11) -0.01023(9) 0.01528(15) Uani d . 1
C C3 1.13257(16) 0.31855(12) 0.00872(10) 0.01729(16) Uani d . 1
C C4 1.21156(17) 0.43584(12) 0.13836(10) 0.01890(16) Uani d . 1
H H4A 1.3575 0.5062 0.1486 0.023 Uiso calc R 1
C C5 1.06925(17) 0.44698(11) 0.25344(10) 0.01669(15) Uani d . 1
H H5A 1.1206 0.5248 0.3415 0.020 Uiso calc R 1
C C6 0.85032(15) 0.34173(10) 0.23678(9) 0.01341(14) Uani d . 1
C C7 0.62401(15) 0.23022(10) 0.40766(9) 0.01332(14) Uani d . 1
H H1N1 0.654(3) 0.451(2) 0.3889(18) 0.028(4) Uiso d . 1
H H1N2 0.852(3) 0.086(2) 0.3219(18) 0.029(4) Uiso d . 1
H H2N2 0.678(3) 0.0104(19) 0.4033(17) 0.024(3) Uiso d . 1

loop_
_atom_site_aniso_label
_atom_site_aniso_U_11
_atom_site_aniso_U_22
_atom_site_aniso_U_33
_atom_site_aniso_U_12
_atom_site_aniso_U_13
_atom_site_aniso_U_23
Cl1 0.02009(11) 0.02857(12) 0.01513(10) 0.00402(8) 0.00271(7) -0.00022(8)
S1 0.01909(11) 0.01179(10) 0.02003(11) 0.00286(7) 0.00960(8) 0.00549(7)
F1 0.0196(3) 0.0391(4) 0.0211(3) 0.0020(2) 0.0103(2) 0.0119(2)
N1 0.0196(3) 0.0108(3) 0.0166(3) 0.0024(2) 0.0076(2) 0.0044(2)
N2 0.0193(3) 0.0137(3) 0.0231(3) 0.0052(3) 0.0099(3) 0.0082(3)
C1 0.0140(3) 0.0146(3) 0.0159(3) 0.0010(3) 0.0039(3) 0.0041(3)
C2 0.0145(3) 0.0180(4) 0.0138(3) 0.0033(3) 0.0025(3) 0.0044(3)
C3 0.0138(3) 0.0240(4) 0.0173(4) 0.0033(3) 0.0051(3) 0.0100(3)
C4 0.0149(4) 0.0228(4) 0.0204(4) -0.0016(3) 0.0025(3) 0.0096(3)
C5 0.0165(3) 0.0169(4) 0.0168(4) -0.0012(3) 0.0012(3) 0.0061(3)
C6 0.0149(3) 0.0126(3) 0.0141(3) 0.0018(3) 0.0038(3) 0.0054(3)
C7 0.0144(3) 0.0117(3) 0.0137(3) 0.0007(2) 0.0025(3) 0.0030(2)

loop_
_atom_type_symbol
_atom_type_description
_atom_type_scat_dispersion_real
_atom_type_scat_dispersion_imag
_atom_type_scat_source
C C 0.0033 0.0016 'International Tables Vol C Tables 4.2.6.8 and 6.1.1.4'
H H 0.0000 0.0000 'International Tables Vol C Tables 4.2.6.8 and 6.1.1.4'
N N 0.0061 0.0033 'International Tables Vol C Tables 4.2.6.8 and 6.1.1.4'
F F 0.0171 0.0103 'International Tables Vol C Tables 4.2.6.8 and 6.1.1.4'
S S 0.1246 0.1234 'International Tables Vol C Tables 4.2.6.8 and 6.1.1.4'
Cl Cl 0.1484 0.1585 'International Tables Vol C Tables 4.2.6.8 and 6.1.1.4'

loop_
_geom_angle_atom_site_label_1
_geom_angle_atom_site_label_2
_geom_angle_atom_site_label_3
_geom_angle
C7 N1 C6 124.90(7)
C7 N1 H1N1 117.8(11)
C6 N1 H1N1 117.3(11)
C7 N2 H1N2 119.7(11)
C7 N2 H2N2 118.7(10)
H1N2 N2 H2N2 121.3(14)
C2 C1 C6 119.56(8)
C2 C1 H1A 120.2
C6 C1 H1A 120.2
C3 C2 C1 119.42(8)
C3 C2 Cl1 120.52(7)
C1 C2 Cl1 120.02(7)
F1 C3 C4 119.55(8)
F1 C3 C2 118.88(8)
C4 C3 C2 121.56(8)
C3 C4 C5 118.99(8)
C3 C4 H4A 120.5
C5 C4 H4A 120.5
C6 C5 C4 120.07(8)
C6 C5 H5A 120.0
C4 C5 H5A 120.0
C5 C6 C1 120.36(8)
C5 C6 N1 120.19(8)
C1 C6 N1 119.37(7)
N2 C7 N1 118.50(8)
N2 C7 S1 121.37(7)
N1 C7 S1 120.12(6)

loop_
_geom_bond_atom_site_label_1
_geom_bond_atom_site_label_2
_geom_bond_distance
Cl1 C2 1.7269(9)
S1 C7 1.7027(9)
F1 C3 1.3506(10)
N1 C7 1.3483(11)
N1 C6 1.4221(11)
N1 H1N1 0.852(17)
N2 C7 1.3291(11)
N2 H1N2 0.855(18)
N2 H2N2 0.843(16)
C1 C2 1.3890(12)
C1 C6 1.3951(12)
C1 H1A 0.9300
C2 C3 1.3887(12)
C3 C4 1.3820(13)
C4 C5 1.3924(13)
C4 H4A 0.9300
C5 C6 1.3916(12)
C5 H5A 0.9300

loop_
_geom_hbond_atom_site_label_D
_geom_hbond_atom_site_label_H
_geom_hbond_atom_site_label_A
_geom_hbond_site_symmetry_A
_geom_hbond_distance_DH
_geom_hbond_distance_HA
_geom_hbond_distance_DA
_geom_hbond_angle_DHA
_geom_hbond_publ_flag
N1 H1N1 S1 2_666 0.85(2) 2.462(17) 3.3011(8) 167 y
N2 H1N2 Cl1 2_755 0.86(2) 2.664(17) 3.4433(9) 152 y
N2 H2N2 S1 2_656 0.84(2) 2.508(16) 3.3375(9) 168 y

loop_
_geom_torsion_atom_site_label_1
_geom_torsion_atom_site_label_2
_geom_torsion_atom_site_label_3
_geom_torsion_atom_site_label_4
_geom_torsion
C6 C1 C2 C3 -0.70(13)
C6 C1 C2 Cl1 -178.42(6)
C1 C2 C3 F1 179.59(8)
Cl1 C2 C3 F1 -2.71(12)
C1 C2 C3 C4 -1.01(14)
Cl1 C2 C3 C4 176.70(7)
F1 C3 C4 C5 -179.05(8)
C2 C3 C4 C5 1.55(14)
C3 C4 C5 C6 -0.39(14)
C4 C5 C6 C1 -1.30(13)
C4 C5 C6 N1 -178.18(8)
C2 C1 C6 C5 1.85(13)
C2 C1 C6 N1 178.75(8)
C7 N1 C6 C5 -125.98(9)
C7 N1 C6 C1 57.11(12)
C6 N1 C7 N2 12.70(13)
C6 N1 C7 S1 -167.18(7)

loop_
_cod_related_entry_id
_cod_related_entry_database
_cod_related_entry_code
1 ChemSpider 614349
